data_4348537
loop_
_publ_author_name
'Rampazzi, Vincent'
'Roger, Julien'
'Amardeil, R\'egine'
'Penouilh, Marie-Jos\'e'
'Richard, Philippe'
'Fleurat-Lessard, Paul'
'Hierso, Jean-Cyrille'

_publ_section_title
;
 Gold(I) Complexes of Ferrocenyl Polyphosphines: Aurophilic Gold Chloride
 Formation and Phosphine-Concerted Shuttling of a Dinuclear
 [ClAu&#x00B7;&#x00B7;&#x00B7;AuCl] Fragment.
;
_journal_issue 21
_journal_name_full 'Inorganic chemistry'
_journal_page_first 10907
_journal_page_last 10921
_journal_paper_doi 10.1021/acs.inorgchem.6b01318
_journal_volume 55
_journal_year 2016
_chemical_formula_moiety 'C52 H68 Au2 Cl2 Fe O2 P2 Si2'
_chemical_formula_sum 'C52 H68 Au2 Cl2 Fe O2 P2 Si2'
_chemical_formula_weight 1363.86
_space_group_crystal_system monoclinic
_space_group_IT_number 15
_space_group_name_Hall '-C 2yc'
_space_group_name_H-M_alt 'C 1 2/c 1'
_atom_sites_solution_hydrogens geom
_atom_sites_solution_primary direct
_audit_creation_date 2014-06-19
_audit_creation_method
;
Olex2 1.2
(compiled 2014.06.18 svn.r2945 for OlexSys, GUI svn.r4846)
;
_cell_angle_alpha 90
_cell_angle_beta 108.1990(10)
_cell_angle_gamma 90
_cell_formula_units_Z 4
_cell_length_a 18.6943(5)
_cell_length_b 17.5593(5)
_cell_length_c 16.7946(5)
_cell_measurement_reflns_used 9839
_cell_measurement_temperature 100
_cell_measurement_theta_max 31.238
_cell_measurement_theta_min 3.23
_cell_volume 5237.2(3)
_computing_cell_refinement 'SAINT v8.34A (Bruker, 2013)'
_computing_data_reduction 'SAINT v8.34A (Bruker, 2013)'
_computing_molecular_graphics 'Olex2 (Dolomanov et al., 2009)'
_computing_publication_material 'Olex2 (Dolomanov et al., 2009)'
_computing_structure_refinement 'XL (Sheldrick, 2008)'
_computing_structure_solution 'ShelXS (Sheldrick, 2008)'
_diffrn_ambient_temperature 100.01
_diffrn_detector CMOS
_diffrn_detector_area_resol_mean '1024 x 1024'
_diffrn_detector_type 'Photon 100'
_diffrn_measured_fraction_theta_full 0.998
_diffrn_measured_fraction_theta_max 0.883
_diffrn_measurement_device '\k-geometry diffractometer'
_diffrn_measurement_device_type 'Bruker D8 Mo'
_diffrn_measurement_method '\f and \w scans''
_diffrn_radiation_collimation '0.6 mm'
_diffrn_radiation_monochromator 'TRIUMPH curved crystal'
_diffrn_radiation_probe x-ray
_diffrn_radiation_type MoK\a
_diffrn_radiation_wavelength 0.71073
_diffrn_reflns_av_R_equivalents 0.0306
_diffrn_reflns_av_unetI/netI 0.0234
_diffrn_reflns_Laue_measured_fraction_full 0.998
_diffrn_reflns_Laue_measured_fraction_max 0.883
_diffrn_reflns_limit_h_max 27
_diffrn_reflns_limit_h_min -27
_diffrn_reflns_limit_k_max 25
_diffrn_reflns_limit_k_min -25
_diffrn_reflns_limit_l_max 24
_diffrn_reflns_limit_l_min -24
_diffrn_reflns_number 46159
_diffrn_reflns_point_group_measured_fraction_full 0.998
_diffrn_reflns_point_group_measured_fraction_max 0.883
_diffrn_reflns_theta_full 25.242
_diffrn_reflns_theta_max 31.725
_diffrn_reflns_theta_min 2.850
_diffrn_source 'X-ray tube'
_diffrn_source_target Mo
_diffrn_source_type 'Siemens KFF Mo 2K-90C'
_diffrn_standards_number 0
_exptl_absorpt_coefficient_mu 6.109
_exptl_absorpt_correction_T_max 0.7463
_exptl_absorpt_correction_T_min 0.6811
_exptl_absorpt_correction_type multi-scan
_exptl_absorpt_process_details
;
SADABS-2014/2 (Bruker,2014) was used for absorption correction.
wR2(int) was 0.0517 before and 0.0431 after correction.
The Ratio of minimum to maximum transmission is 0.9126.
The \l/2 correction factor is 0.00150.
;
_exptl_crystal_colour 'clear light yellow'
_exptl_crystal_colour_lustre clear
_exptl_crystal_colour_modifier light
_exptl_crystal_colour_primary yellow
_exptl_crystal_density_diffrn 1.730
_exptl_crystal_description prism
_exptl_crystal_F_000 2688
_exptl_crystal_recrystallization_method 'The material was recrystallised from --- by slow evaporation'
_exptl_crystal_size_max 0.1
_exptl_crystal_size_mid 0.1
_exptl_crystal_size_min 0.1
_refine_diff_density_max 1.899
_refine_diff_density_min -0.675
_refine_diff_density_rms 0.109
_refine_ls_extinction_method none
_refine_ls_goodness_of_fit_ref 1.074
_refine_ls_hydrogen_treatment constr
_refine_ls_matrix_type full
_refine_ls_number_parameters 291
_refine_ls_number_reflns 7841
_refine_ls_number_restraints 0
_refine_ls_restrained_S_all 1.074
_refine_ls_R_factor_all 0.0288
_refine_ls_R_factor_gt 0.0193
_refine_ls_shift/su_max 0.004
_refine_ls_shift/su_mean 0.000
_refine_ls_structure_factor_coef Fsqd
_refine_ls_weighting_details 'w=1/[\s^2^(Fo^2^)+(0.0062P)^2^+13.8191P] where P=(Fo^2^+2Fc^2^)/3'
_refine_ls_weighting_scheme calc
_refine_ls_wR_factor_gt 0.0355
_refine_ls_wR_factor_ref 0.0377
_reflns_Friedel_coverage 0.000
_reflns_number_gt 6666
_reflns_number_total 7841
_reflns_threshold_expression 'I > 2\s(I)'
_cod_data_source_file ic6b01318_si_002.cif
_cod_data_source_block 10
_cod_database_code 4348537
_shelxl_version_number 2014-3
_shelx_space_group_comment
;
The symmetry employed for this shelxl refinement is uniquely defined
by the following loop, which should always be used as a source of
symmetry information in preference to the above space-group names.
They are only intended as comments.
;
_shelx_estimated_absorpt_t_max 0.580
_shelx_estimated_absorpt_t_min 0.580
_olex2_refinement_description
;
1. Fixed Uiso
 At 1.2 times of:
  All C(H) groups
 At 1.5 times of:
  All C(H,H,H) groups
2.a Ternary CH refined with riding coordinates:
 C4(H4), C2(H2), C5(H5), C9(H9), C6(H6), C12(H12)
2.b Aromatic/amide H refined with riding coordinates:
 C22(H22), C23(H23), C24(H24), C25(H25), C26(H26), C20(H20), C19(H19),
 C18(H18), C17(H17), C16(H16)
2.c Idealised Me refined as rotating group:
 C10(H10A,H10B,H10C), C11(H11A,H11B,H11C), C8(H8A,H8B,H8C), C7(H7A,H7B,H7C),
 C14(H14A,H14B,H14C), C13(H13A,H13B,H13C)
;
_olex2_exptl_crystal_mounting_method 'The crystal was mounted on a MITIGEN holder oil'
_olex2_submission_original_sample_id OSiTbu
_olex2_submission_special_instructions 'No special instructions were received'

loop_
_space_group_symop_operation_xyz
'x, y, z'
'-x, y, -z+1/2'
'x+1/2, y+1/2, z'
'-x+1/2, y+1/2, -z+1/2'
'-x, -y, -z'
'x, -y, z-1/2'
'-x+1/2, -y+1/2, -z'
'x+1/2, -y+1/2, z-1/2'

loop_
_atom_site_label
_atom_site_type_symbol
_atom_site_fract_x
_atom_site_fract_y
_atom_site_fract_z
_atom_site_U_iso_or_equiv
_atom_site_adp_type
_atom_site_occupancy
_atom_site_site_symmetry_order
_atom_site_calc_flag
_atom_site_refinement_flags_posn
_atom_site_refinement_flags_adp
_atom_site_refinement_flags_occupancy
Au1 Au 0.28840(2) 0.25519(2) 0.28006(2) 0.01230(2) Uani 1 1 d . . .
Si1 Si 0.65447(3) 0.02716(3) 0.40169(4) 0.01357(10) Uani 1 1 d . . .
Cl1 Cl 0.17851(3) 0.21009(3) 0.18921(3) 0.02247(11) Uani 1 1 d . . .
Fe1 Fe 0.5000 0.21907(2) 0.2500 0.00805(7) Uani 1 2 d S T P
P1 P 0.39774(3) 0.30058(3) 0.36355(3) 0.01021(9) Uani 1 1 d . . .
C1 C 0.47892(10) 0.25030(10) 0.35622(11) 0.0100(3) Uani 1 1 d . . .
C4 C 0.59762(11) 0.21985(11) 0.35086(12) 0.0116(3) Uani 1 1 d . . .
H4 H 0.6500 0.2243 0.3477 0.014 Uiso 1 1 calc R . .
C3 C 0.55794(11) 0.15066(10) 0.35115(11) 0.0105(3) Uani 1 1 d . . .
C2 C 0.48421(10) 0.16860(10) 0.35297(11) 0.0105(3) Uani 1 1 d . . .
H2 H 0.4438 0.1313 0.3529 0.013 Uiso 1 1 calc R . .
C21 C 0.41388(11) 0.39900(11) 0.34149(12) 0.0127(4) Uani 1 1 d . . .
C22 C 0.47043(12) 0.44171(11) 0.39767(13) 0.0169(4) Uani 1 1 d . . .
H22 H 0.5002 0.4197 0.4490 0.020 Uiso 1 1 calc R . .
C23 C 0.48319(13) 0.51662(12) 0.37840(14) 0.0196(4) Uani 1 1 d . . .
H23 H 0.5222 0.5455 0.4162 0.024 Uiso 1 1 calc R . .
C24 C 0.43892(13) 0.54914(12) 0.30400(15) 0.0226(5) Uani 1 1 d . . .
H24 H 0.4470 0.6006 0.2916 0.027 Uiso 1 1 calc R . .
C25 C 0.38301(13) 0.50683(13) 0.24776(16) 0.0244(5) Uani 1 1 d . . .
H25 H 0.3533 0.5292 0.1966 0.029 Uiso 1 1 calc R . .
C26 C 0.37029(12) 0.43155(12) 0.26609(13) 0.0181(4) Uani 1 1 d . . .
H26 H 0.3321 0.4025 0.2274 0.022 Uiso 1 1 calc R . .
C15 C 0.40563(11) 0.29609(11) 0.47398(12) 0.0122(4) Uani 1 1 d . . .
C20 C 0.47237(11) 0.27383(11) 0.53440(12) 0.0145(4) Uani 1 1 d . . .
H20 H 0.5158 0.2629 0.5185 0.017 Uiso 1 1 calc R . .
C19 C 0.47529(12) 0.26761(12) 0.61826(13) 0.0177(4) Uani 1 1 d . . .
H19 H 0.5206 0.2521 0.6593 0.021 Uiso 1 1 calc R . .
C18 C 0.41203(12) 0.28406(12) 0.64156(13) 0.0178(4) Uani 1 1 d . . .
H18 H 0.4142 0.2800 0.6987 0.021 Uiso 1 1 calc R . .
C17 C 0.34551(13) 0.30650(12) 0.58177(14) 0.0195(4) Uani 1 1 d . . .
H17 H 0.3024 0.3180 0.5981 0.023 Uiso 1 1 calc R . .
C16 C 0.34198(12) 0.31220(12) 0.49785(13) 0.0170(4) Uani 1 1 d . . .
H16 H 0.2963 0.3270 0.4569 0.020 Uiso 1 1 calc R . .
C5 C 0.54956(11) 0.28179(11) 0.35512(12) 0.0113(3) Uani 1 1 d . . .
H5 H 0.5626 0.3371 0.3569 0.014 Uiso 1 1 calc R . .
O1 O 0.58178(8) 0.07913(8) 0.34352(9) 0.0151(3) Uani 1 1 d . . .
C9 C 0.67831(12) -0.03323(12) 0.32087(13) 0.0185(4) Uani 1 1 d . . .
H9 H 0.7257 -0.0616 0.3497 0.022 Uiso 1 1 calc R . .
C10 C 0.61787(16) -0.09184(14) 0.27820(17) 0.0318(6) Uani 1 1 d . . .
H10A H 0.6135 -0.1294 0.3196 0.048 Uiso 1 1 calc GR . .
H10B H 0.6320 -0.1177 0.2336 0.048 Uiso 1 1 calc GR . .
H10C H 0.5695 -0.0660 0.2541 0.048 Uiso 1 1 calc GR . .
C11 C 0.69391(15) 0.01848(14) 0.25415(16) 0.0278(5) Uani 1 1 d . . .
H11A H 0.6486 0.0480 0.2259 0.042 Uiso 1 1 calc GR . .
H11B H 0.7077 -0.0129 0.2130 0.042 Uiso 1 1 calc GR . .
H11C H 0.7354 0.0533 0.2812 0.042 Uiso 1 1 calc GR . .
C6 C 0.61821(12) -0.02608(12) 0.47867(13) 0.0180(4) Uani 1 1 d . . .
H6 H 0.6149 0.0118 0.5218 0.022 Uiso 1 1 calc R . .
C8 C 0.67262(14) -0.08859(14) 0.52563(15) 0.0265(5) Uani 1 1 d . . .
H8A H 0.6758 -0.1285 0.4861 0.040 Uiso 1 1 calc GR . .
H8B H 0.6541 -0.1106 0.5691 0.040 Uiso 1 1 calc GR . .
H8C H 0.7226 -0.0665 0.5517 0.040 Uiso 1 1 calc GR . .
C7 C 0.53844(13) -0.05879(13) 0.43998(15) 0.0235(5) Uani 1 1 d . . .
H7A H 0.5041 -0.0180 0.4118 0.035 Uiso 1 1 calc GR . .
H7B H 0.5211 -0.0808 0.4843 0.035 Uiso 1 1 calc GR . .
H7C H 0.5394 -0.0984 0.3992 0.035 Uiso 1 1 calc GR . .
C12 C 0.73596(12) 0.09126(13) 0.45644(15) 0.0217(4) Uani 1 1 d . . .
H12 H 0.7375 0.1316 0.4150 0.026 Uiso 1 1 calc R . .
C14 C 0.81349(13) 0.05090(16) 0.48071(19) 0.0352(6) Uani 1 1 d . . .
H14A H 0.8150 0.0107 0.5217 0.053 Uiso 1 1 calc GR . .
H14B H 0.8534 0.0881 0.5052 0.053 Uiso 1 1 calc GR . .
H14C H 0.8211 0.0284 0.4306 0.053 Uiso 1 1 calc GR . .
C13 C 0.72562(15) 0.13313(15) 0.53258(16) 0.0310(6) Uani 1 1 d . . .
H13A H 0.6762 0.1579 0.5163 0.046 Uiso 1 1 calc GR . .
H13B H 0.7651 0.1717 0.5523 0.046 Uiso 1 1 calc GR . .
H13C H 0.7290 0.0965 0.5776 0.046 Uiso 1 1 calc GR . .

loop_
_atom_site_aniso_label
_atom_site_aniso_U_11
_atom_site_aniso_U_22
_atom_site_aniso_U_33
_atom_site_aniso_U_23
_atom_site_aniso_U_13
_atom_site_aniso_U_12
Au1 0.00929(3) 0.01530(4) 0.01318(4) -0.00168(3) 0.00475(2) -0.00006(3)
Si1 0.0126(2) 0.0122(2) 0.0155(3) 0.0024(2) 0.0039(2) 0.0034(2)
Cl1 0.0121(2) 0.0288(3) 0.0257(3) -0.0088(2) 0.0046(2) -0.00411(19)
Fe1 0.00825(16) 0.00794(16) 0.00839(16) 0.000 0.00322(14) 0.000
P1 0.0101(2) 0.0106(2) 0.0107(2) -0.00038(17) 0.00444(18) 0.00166(17)
C1 0.0109(8) 0.0110(8) 0.0092(8) -0.0012(7) 0.0047(6) 0.0015(7)
C4 0.0098(8) 0.0139(8) 0.0114(8) -0.0004(7) 0.0037(7) 0.0002(7)
C3 0.0118(8) 0.0101(8) 0.0087(8) 0.0000(6) 0.0017(7) 0.0022(7)
C2 0.0110(8) 0.0106(8) 0.0103(8) 0.0025(6) 0.0040(7) 0.0006(7)
C21 0.0140(9) 0.0117(8) 0.0147(9) 0.0007(7) 0.0080(8) 0.0029(7)
C22 0.0207(10) 0.0142(9) 0.0171(10) -0.0018(7) 0.0077(8) 0.0006(8)
C23 0.0220(11) 0.0155(9) 0.0232(11) -0.0048(8) 0.0097(9) -0.0025(8)
C24 0.0256(11) 0.0129(9) 0.0338(13) 0.0035(8) 0.0158(10) 0.0013(8)
C25 0.0235(11) 0.0203(11) 0.0279(12) 0.0106(9) 0.0061(10) 0.0032(9)
C26 0.0171(10) 0.0178(10) 0.0180(10) 0.0030(8) 0.0032(8) 0.0004(8)
C15 0.0154(9) 0.0106(8) 0.0116(9) -0.0012(7) 0.0058(7) -0.0001(7)
C20 0.0128(9) 0.0186(9) 0.0126(9) -0.0011(7) 0.0045(7) -0.0001(7)
C19 0.0193(10) 0.0199(10) 0.0115(9) -0.0001(7) 0.0012(8) -0.0009(8)
C18 0.0249(11) 0.0155(9) 0.0145(9) -0.0015(7) 0.0083(8) -0.0005(8)
C17 0.0220(11) 0.0219(10) 0.0183(10) 0.0016(8) 0.0117(9) 0.0047(8)
C16 0.0158(9) 0.0204(10) 0.0162(10) 0.0030(8) 0.0070(8) 0.0056(8)
C5 0.0118(9) 0.0123(8) 0.0097(8) -0.0022(7) 0.0030(7) -0.0014(7)
O1 0.0144(7) 0.0101(6) 0.0187(7) 0.0000(5) 0.0023(6) 0.0047(5)
C9 0.0204(10) 0.0167(9) 0.0206(10) 0.0032(8) 0.0098(9) 0.0068(8)
C10 0.0404(15) 0.0270(12) 0.0342(14) -0.0103(10) 0.0207(12) -0.0050(11)
C11 0.0329(13) 0.0276(12) 0.0296(13) 0.0069(10) 0.0194(11) 0.0076(10)
C6 0.0181(10) 0.0181(10) 0.0187(10) 0.0032(8) 0.0071(8) 0.0047(8)
C8 0.0284(12) 0.0271(12) 0.0259(12) 0.0120(9) 0.0113(10) 0.0099(10)
C7 0.0245(11) 0.0206(11) 0.0294(12) 0.0028(9) 0.0139(10) 0.0003(9)
C12 0.0159(10) 0.0221(10) 0.0241(12) 0.0030(9) 0.0017(9) 0.0008(8)
C14 0.0146(11) 0.0386(14) 0.0457(16) 0.0053(12) -0.0001(11) 0.0026(10)
C13 0.0303(13) 0.0307(13) 0.0241(12) -0.0053(10) -0.0029(10) -0.0021(10)

loop_
_atom_type_symbol
_atom_type_description
_atom_type_scat_dispersion_real
_atom_type_scat_dispersion_imag
_atom_type_scat_source
C C 0.0033 0.0016 'International Tables Vol C Tables 4.2.6.8 and 6.1.1.4'
H H 0.0000 0.0000 'International Tables Vol C Tables 4.2.6.8 and 6.1.1.4'
Au Au -2.0133 8.8022 'International Tables Vol C Tables 4.2.6.8 and 6.1.1.4'
Cl Cl 0.1484 0.1585 'International Tables Vol C Tables 4.2.6.8 and 6.1.1.4'
Fe Fe 0.3463 0.8444 'International Tables Vol C Tables 4.2.6.8 and 6.1.1.4'
O O 0.0106 0.0060 'International Tables Vol C Tables 4.2.6.8 and 6.1.1.4'
P P 0.1023 0.0942 'International Tables Vol C Tables 4.2.6.8 and 6.1.1.4'
Si Si 0.0817 0.0704 'International Tables Vol C Tables 4.2.6.8 and 6.1.1.4'

loop_
_geom_angle_atom_site_label_1
_geom_angle_atom_site_label_2
_geom_angle_atom_site_label_3
_geom_angle
_geom_angle_site_symmetry_1
_geom_angle_site_symmetry_3
P1 Au1 Cl1 177.213(19) . .
O1 Si1 C9 102.59(9) . .
O1 Si1 C6 105.69(8) . .
O1 Si1 C12 110.11(9) . .
C9 Si1 C6 115.59(10) . .
C9 Si1 C12 110.53(10) . .
C6 Si1 C12 111.74(10) . .
C1 Fe1 C1 148.49(11) 2_655 .
C1 Fe1 C4 110.88(7) . 2_655
C1 Fe1 C4 110.88(7) 2_655 .
C1 Fe1 C4 68.90(7) 2_655 2_655
C1 Fe1 C4 68.90(7) . .
C1 Fe1 C3 132.90(7) 2_655 .
C1 Fe1 C3 68.41(7) . .
C1 Fe1 C3 68.41(7) 2_655 2_655
C1 Fe1 C3 132.90(7) . 2_655
C1 Fe1 C2 169.83(8) 2_655 .
C1 Fe1 C2 41.50(7) 2_655 2_655
C1 Fe1 C2 41.50(7) . .
C1 Fe1 C2 169.83(8) . 2_655
C1 Fe1 C5 117.16(7) 2_655 .
C1 Fe1 C5 117.16(7) . 2_655
C1 Fe1 C5 41.45(7) . .
C1 Fe1 C5 41.45(7) 2_655 2_655
C4 Fe1 C4 179.25(11) 2_655 .
C4 Fe1 C3 40.11(7) . .
C4 Fe1 C3 140.57(8) 2_655 .
C4 Fe1 C3 40.11(7) 2_655 2_655
C4 Fe1 C3 140.56(8) . 2_655
C3 Fe1 C3 109.69(10) . 2_655
C2 Fe1 C4 68.49(7) 2_655 2_655
C2 Fe1 C4 111.86(7) 2_655 .
C2 Fe1 C4 68.49(7) . .
C2 Fe1 C4 111.86(7) . 2_655
C2 Fe1 C3 40.29(7) 2_655 2_655
C2 Fe1 C3 105.29(7) 2_655 .
C2 Fe1 C3 40.29(7) . .
C2 Fe1 C3 105.29(7) . 2_655
C2 Fe1 C2 128.64(10) 2_655 .
C5 Fe1 C4 138.73(8) 2_655 .
C5 Fe1 C4 138.73(8) . 2_655
C5 Fe1 C4 40.65(7) 2_655 2_655
C5 Fe1 C4 40.65(7) . .
C5 Fe1 C3 68.07(7) 2_655 2_655
C5 Fe1 C3 68.06(7) . .
C5 Fe1 C3 174.21(7) 2_655 .
C5 Fe1 C3 174.21(7) . 2_655
C5 Fe1 C2 144.97(7) 2_655 .
C5 Fe1 C2 69.44(7) 2_655 2_655
C5 Fe1 C2 69.44(7) . .
C5 Fe1 C2 144.97(7) . 2_655
C5 Fe1 C5 114.69(11) 2_655 .
C1 P1 Au1 114.17(6) . .
C1 P1 C21 104.89(9) . .
C1 P1 C15 104.38(9) . .
C21 P1 Au1 112.96(7) . .
C21 P1 C15 106.53(9) . .
C15 P1 Au1 113.09(7) . .
P1 C1 Fe1 126.68(10) . .
C2 C1 Fe1 70.20(10) . .
C2 C1 P1 124.25(14) . .
C5 C1 Fe1 70.09(10) . .
C5 C1 P1 127.76(14) . .
C5 C1 C2 107.97(16) . .
Fe1 C4 H4 125.9 . .
C3 C4 Fe1 70.71(11) . .
C3 C4 H4 125.9 . .
C3 C4 C5 108.26(16) . .
C5 C4 Fe1 68.74(11) . .
C5 C4 H4 125.9 . .
C4 C3 Fe1 69.18(11) . .
C2 C3 Fe1 68.29(10) . .
C2 C3 C4 108.67(16) . .
O1 C3 Fe1 124.08(13) . .
O1 C3 C4 127.20(17) . .
O1 C3 C2 123.89(17) . .
Fe1 C2 H2 126.3 . .
C1 C2 Fe1 68.29(10) . .
C1 C2 H2 126.3 . .
C3 C2 Fe1 71.41(11) . .
C3 C2 C1 107.44(16) . .
C3 C2 H2 126.3 . .
C22 C21 P1 120.90(15) . .
C22 C21 C26 119.83(18) . .
C26 C21 P1 119.24(15) . .
C21 C22 H22 120.0 . .
C23 C22 C21 119.9(2) . .
C23 C22 H22 120.0 . .
C22 C23 H23 120.0 . .
C24 C23 C22 120.0(2) . .
C24 C23 H23 120.0 . .
C23 C24 H24 119.9 . .
C25 C24 C23 120.3(2) . .
C25 C24 H24 119.9 . .
C24 C25 H25 119.9 . .
C24 C25 C26 120.1(2) . .
C26 C25 H25 119.9 . .
C21 C26 H26 120.1 . .
C25 C26 C21 119.8(2) . .
C25 C26 H26 120.1 . .
C20 C15 P1 121.58(15) . .
C20 C15 C16 119.72(18) . .
C16 C15 P1 118.64(15) . .
C15 C20 H20 120.0 . .
C15 C20 C19 119.97(19) . .
C19 C20 H20 120.0 . .
C20 C19 H19 120.0 . .
C18 C19 C20 119.99(19) . .
C18 C19 H19 120.0 . .
C19 C18 H18 119.8 . .
C19 C18 C17 120.32(19) . .
C17 C18 H18 119.8 . .
C18 C17 H17 120.0 . .
C18 C17 C16 120.0(2) . .
C16 C17 H17 120.0 . .
C15 C16 H16 120.0 . .
C17 C16 C15 119.98(19) . .
C17 C16 H16 120.0 . .
Fe1 C5 H5 126.2 . .
C1 C5 Fe1 68.46(10) . .
C1 C5 H5 126.2 . .
C4 C5 Fe1 70.61(11) . .
C4 C5 C1 107.63(16) . .
C4 C5 H5 126.2 . .
C3 O1 Si1 133.03(13) . .
Si1 C9 H9 107.8 . .
C10 C9 Si1 114.20(15) . .
C10 C9 H9 107.8 . .
C10 C9 C11 109.6(2) . .
C11 C9 Si1 109.51(15) . .
C11 C9 H9 107.8 . .
C9 C10 H10A 109.5 . .
C9 C10 H10B 109.5 . .
C9 C10 H10C 109.5 . .
H10A C10 H10B 109.5 . .
H10A C10 H10C 109.5 . .
H10B C10 H10C 109.5 . .
C9 C11 H11A 109.5 . .
C9 C11 H11B 109.5 . .
C9 C11 H11C 109.5 . .
H11A C11 H11B 109.5 . .
H11A C11 H11C 109.5 . .
H11B C11 H11C 109.5 . .
Si1 C6 H6 106.5 . .
C8 C6 Si1 112.60(15) . .
C8 C6 H6 106.5 . .
C8 C6 C7 110.41(18) . .
C7 C6 Si1 113.83(15) . .
C7 C6 H6 106.5 . .
C6 C8 H8A 109.5 . .
C6 C8 H8B 109.5 . .
C6 C8 H8C 109.5 . .
H8A C8 H8B 109.5 . .
H8A C8 H8C 109.5 . .
H8B C8 H8C 109.5 . .
C6 C7 H7A 109.5 . .
C6 C7 H7B 109.5 . .
C6 C7 H7C 109.5 . .
H7A C7 H7B 109.5 . .
H7A C7 H7C 109.5 . .
H7B C7 H7C 109.5 . .
Si1 C12 H12 106.2 . .
C14 C12 Si1 113.71(17) . .
C14 C12 H12 106.2 . .
C13 C12 Si1 113.47(17) . .
C13 C12 H12 106.2 . .
C13 C12 C14 110.5(2) . .
C12 C14 H14A 109.5 . .
C12 C14 H14B 109.5 . .
C12 C14 H14C 109.5 . .
H14A C14 H14B 109.5 . .
H14A C14 H14C 109.5 . .
H14B C14 H14C 109.5 . .
C12 C13 H13A 109.5 . .
C12 C13 H13B 109.5 . .
C12 C13 H13C 109.5 . .
H13A C13 H13B 109.5 . .
H13A C13 H13C 109.5 . .
H13B C13 H13C 109.5 . .

loop_
_geom_bond_atom_site_label_1
_geom_bond_atom_site_label_2
_geom_bond_distance
_geom_bond_site_symmetry_2
Au1 Cl1 2.2843(5) .
Au1 P1 2.2336(5) .
Si1 O1 1.6746(14) .
Si1 C9 1.882(2) .
Si1 C6 1.885(2) .
Si1 C12 1.886(2) .
Fe1 C1 2.0193(17) .
Fe1 C1 2.0192(17) 2_655
Fe1 C4 2.0661(19) 2_655
Fe1 C4 2.0661(19) .
Fe1 C3 2.0863(18) .
Fe1 C3 2.0863(18) 2_655
Fe1 C2 2.0449(18) 2_655
Fe1 C2 2.0450(18) .
Fe1 C5 2.0412(18) .
Fe1 C5 2.0412(18) 2_655
P1 C1 1.7928(18) .
P1 C21 1.812(2) .
P1 C15 1.816(2) .
C1 C2 1.440(2) .
C1 C5 1.437(3) .
C4 H4 1.0000 .
C4 C3 1.424(3) .
C4 C5 1.427(3) .
C3 C2 1.423(3) .
C3 O1 1.352(2) .
C2 H2 1.0000 .
C21 C22 1.395(3) .
C21 C26 1.396(3) .
C22 H22 0.9500 .
C22 C23 1.393(3) .
C23 H23 0.9500 .
C23 C24 1.388(3) .
C24 H24 0.9500 .
C24 C25 1.386(3) .
C25 H25 0.9500 .
C25 C26 1.394(3) .
C26 H26 0.9500 .
C15 C20 1.396(3) .
C15 C16 1.398(3) .
C20 H20 0.9500 .
C20 C19 1.397(3) .
C19 H19 0.9500 .
C19 C18 1.387(3) .
C18 H18 0.9500 .
C18 C17 1.389(3) .
C17 H17 0.9500 .
C17 C16 1.394(3) .
C16 H16 0.9500 .
C5 H5 1.0000 .
C9 H9 1.0000 .
C9 C10 1.531(3) .
C9 C11 1.539(3) .
C10 H10A 0.9800 .
C10 H10B 0.9800 .
C10 H10C 0.9800 .
C11 H11A 0.9800 .
C11 H11B 0.9800 .
C11 H11C 0.9800 .
C6 H6 1.0000 .
C6 C8 1.536(3) .
C6 C7 1.540(3) .
C8 H8A 0.9800 .
C8 H8B 0.9800 .
C8 H8C 0.9800 .
C7 H7A 0.9800 .
C7 H7B 0.9800 .
C7 H7C 0.9800 .
C12 H12 1.0000 .
C12 C14 1.549(3) .
C12 C13 1.539(3) .
C14 H14A 0.9800 .
C14 H14B 0.9800 .
C14 H14C 0.9800 .
C13 H13A 0.9800 .
C13 H13B 0.9800 .
C13 H13C 0.9800 .

loop_
_geom_torsion_atom_site_label_1
_geom_torsion_atom_site_label_2
_geom_torsion_atom_site_label_3
_geom_torsion_atom_site_label_4
_geom_torsion
Au1 P1 C1 Fe1 46.55(13)
Au1 P1 C1 C2 -43.23(17)
Au1 P1 C1 C5 138.83(15)
Au1 P1 C21 C22 166.24(14)
Au1 P1 C21 C26 -15.52(18)
Au1 P1 C15 C20 138.40(15)
Au1 P1 C15 C16 -38.74(17)
Fe1 C1 C2 C3 61.01(13)
Fe1 C1 C5 C4 -60.01(13)
Fe1 C4 C3 C2 -56.89(13)
Fe1 C4 C3 O1 117.65(19)
Fe1 C4 C5 C1 58.65(12)
Fe1 C3 C2 C1 -59.03(12)
Fe1 C3 O1 Si1 150.45(12)
P1 C1 C2 Fe1 121.53(14)
P1 C1 C2 C3 -177.46(13)
P1 C1 C5 Fe1 -121.54(15)
P1 C1 C5 C4 178.46(14)
P1 C21 C22 C23 178.26(16)
P1 C21 C26 C25 -178.93(17)
P1 C15 C20 C19 -177.00(15)
P1 C15 C16 C17 177.63(16)
C1 P1 C21 C22 -68.81(18)
C1 P1 C21 C26 109.43(17)
C1 P1 C15 C20 13.73(18)
C1 P1 C15 C16 -163.41(16)
C4 C3 C2 Fe1 57.43(13)
C4 C3 C2 C1 -1.6(2)
C4 C3 O1 Si1 61.9(3)
C3 C4 C5 Fe1 -59.88(13)
C3 C4 C5 C1 -1.2(2)
C2 C1 C5 Fe1 60.26(12)
C2 C1 C5 C4 0.3(2)
C2 C3 O1 Si1 -124.34(18)
C21 P1 C1 Fe1 -77.63(13)
C21 P1 C1 C2 -167.41(16)
C21 P1 C1 C5 14.65(19)
C21 P1 C15 C20 -96.93(17)
C21 P1 C15 C16 85.93(17)
C21 C22 C23 C24 1.0(3)
C22 C21 C26 C25 -0.7(3)
C22 C23 C24 C25 -1.4(3)
C23 C24 C25 C26 0.8(4)
C24 C25 C26 C21 0.3(3)
C26 C21 C22 C23 0.0(3)
C15 P1 C1 Fe1 170.52(11)
C15 P1 C1 C2 80.74(17)
C15 P1 C1 C5 -97.20(17)
C15 P1 C21 C22 41.49(18)
C15 P1 C21 C26 -140.27(16)
C15 C20 C19 C18 -0.4(3)
C20 C15 C16 C17 0.4(3)
C20 C19 C18 C17 0.2(3)
C19 C18 C17 C16 0.3(3)
C18 C17 C16 C15 -0.7(3)
C16 C15 C20 C19 0.1(3)
C5 C1 C2 Fe1 -60.19(12)
C5 C1 C2 C3 0.8(2)
C5 C4 C3 Fe1 58.66(13)
C5 C4 C3 C2 1.8(2)
C5 C4 C3 O1 176.31(18)
O1 Si1 C9 C10 -67.42(18)
O1 Si1 C9 C11 55.94(17)
O1 Si1 C6 C8 168.63(16)
O1 Si1 C6 C7 41.99(17)
O1 Si1 C12 C14 -156.18(17)
O1 Si1 C12 C13 76.42(18)
O1 C3 C2 Fe1 -117.34(18)
O1 C3 C2 C1 -176.36(17)
C9 Si1 O1 C3 -147.56(18)
C9 Si1 C6 C8 55.96(19)
C9 Si1 C6 C7 -70.69(17)
C9 Si1 C12 C14 -43.5(2)
C9 Si1 C12 C13 -170.93(16)
C6 Si1 O1 C3 90.94(19)
C6 Si1 C9 C10 47.0(2)
C6 Si1 C9 C11 170.41(15)
C6 Si1 C12 C14 86.7(2)
C6 Si1 C12 C13 -40.70(19)
C12 Si1 O1 C3 -29.9(2)
C12 Si1 C9 C10 175.21(17)
C12 Si1 C9 C11 -61.44(18)
C12 Si1 C6 C8 -71.60(18)
C12 Si1 C6 C7 161.75(15)
